data_2224391
loop_
_publ_author_name
'Xiong, Hui-Ping'
'Wu, Zhi-Jun'
'Chen, Fa-Tang'
'Chen, Wan-Sheng'

_publ_section_title
;
 5,7-Dihydroxy-3,6,8-trimethoxyflavone
;
_journal_coeditor_code PK2205
_journal_issue 12
_journal_name_full 'Acta Crystallographica Section E'
_journal_page_first o3276
_journal_page_last o3277
_journal_paper_doi 10.1107/S1600536809050715
_journal_volume 65
_journal_year 2009
_chemical_formula_moiety 'C18 H16 O7'
_chemical_formula_sum 'C18 H16 O7'
_chemical_formula_weight 344.31
_chemical_name_common
;
5,7-Dihydroxy-3,6,8-trimethoxyflavone
;
_chemical_name_systematic
;
5,7-dihydroxy-3,6,8-trimethoxy-4<i>H</i>-chromen-4-one
;
_space_group_IT_number 2
_symmetry_cell_setting triclinic
_symmetry_space_group_name_Hall '-P 1'
_symmetry_space_group_name_H-M 'P -1'
_atom_sites_solution_hydrogens geom
_atom_sites_solution_primary direct
_atom_sites_solution_secondary difmap
_audit_creation_method SHELXL-97
_cell_angle_alpha 74.233(5)
_cell_angle_beta 86.461(5)
_cell_angle_gamma 86.845(5)
_cell_formula_units_Z 4
_cell_length_a 10.147(4)
_cell_length_b 11.493(4)
_cell_length_c 14.134(5)
_cell_measurement_pressure 1
_cell_measurement_reflns_used 688
_cell_measurement_temperature 293(2)
_cell_measurement_theta_max 25.144
_cell_measurement_theta_min 2.67
_cell_volume 1582.0(10)
_computing_cell_refinement 'SAINT (Bruker, 2005)'
_computing_data_collection 'SMART (Bruker, 2005)'
_computing_data_reduction 'SAINT (Bruker, 2005)'
_computing_molecular_graphics 'SHELXTL (Sheldrick, 2008)'
_computing_publication_material 'SHELXL97 (Sheldrick, 2008)'
_computing_structure_refinement 'SHELXL97 (Sheldrick, 2008)'
_computing_structure_solution 'SHELXS97 (Sheldrick, 2008)'
_diffrn_ambient_temperature 293(2)
_diffrn_measured_fraction_theta_full 0.979
_diffrn_measured_fraction_theta_max 0.979
_diffrn_measurement_device_type 'Bruker SMART APEX CCD area-detector'
_diffrn_measurement_method '\f and \w scans'
_diffrn_radiation_monochromator graphite
_diffrn_radiation_source 'fine-focus sealed tube'
_diffrn_radiation_type MoK\a
_diffrn_radiation_wavelength 0.71073
_diffrn_reflns_av_R_equivalents 0.0423
_diffrn_reflns_av_sigmaI/netI 0.0592
_diffrn_reflns_limit_h_max 12
_diffrn_reflns_limit_h_min -12
_diffrn_reflns_limit_k_max 13
_diffrn_reflns_limit_k_min -13
_diffrn_reflns_limit_l_max 9
_diffrn_reflns_limit_l_min -16
_diffrn_reflns_number 7698
_diffrn_reflns_theta_full 25.20
_diffrn_reflns_theta_max 25.20
_diffrn_reflns_theta_min 1.50
_diffrn_standards_number 0
_exptl_absorpt_coefficient_mu 0.112
_exptl_absorpt_correction_T_max 0.978
_exptl_absorpt_correction_T_min 0.967
_exptl_absorpt_correction_type multi-scan
_exptl_absorpt_process_details '(SADABS; Sheldrick, 1996)'
_exptl_crystal_colour Yellow
_exptl_crystal_density_diffrn 1.446
_exptl_crystal_density_method 'not measured'
_exptl_crystal_description Block
_exptl_crystal_F_000 720
_exptl_crystal_size_max 0.30
_exptl_crystal_size_mid 0.20
_exptl_crystal_size_min 0.20
_refine_diff_density_max 0.247
_refine_diff_density_min -0.350
_refine_ls_extinction_method none
_refine_ls_goodness_of_fit_ref 0.962
_refine_ls_hydrogen_treatment constr
_refine_ls_matrix_type full
_refine_ls_number_constraints 0
_refine_ls_number_parameters 481
_refine_ls_number_reflns 5590
_refine_ls_number_restraints 6
_refine_ls_restrained_S_all 0.962
_refine_ls_R_factor_all 0.0961
_refine_ls_R_factor_gt 0.0606
_refine_ls_shift/su_max 0.000
_refine_ls_shift/su_mean 0.000
_refine_ls_structure_factor_coef Fsqd
_refine_ls_weighting_details 'calc w=1/[\s^2^(Fo^2^)+(0.0916P)^2^] where P=(Fo^2^+2Fc^2^)/3'
_refine_ls_weighting_scheme calc
_refine_ls_wR_factor_gt 0.1540
_refine_ls_wR_factor_ref 0.1707
_reflns_number_gt 3283
_reflns_number_total 5590
_reflns_threshold_expression I>2\s(I)
_cod_data_source_file pk2205.cif
_cod_data_source_block I
_cod_depositor_comments
;
The following automatic conversions were performed:
'_symmetry_cell_setting' value 'Triclinic' changed to 'triclinic'
according to '/home/saulius/struct/CIF-dictionaries/cif_core.dic'
dictionary named 'cif_core.dic' version 2.4.1 from
2010-06-29.

'_exptl_absorpt_correction_type' value 'Multi-Scan' changed
to 'multi-scan' according to
'/home/saulius/struct/CIF-dictionaries/cif_core.dic' dictionary named
'cif_core.dic' version 2.4.1 from 2010-06-29.

Automatic conversion script
Id: cif_fix_enum 1527 2010-12-29 10:47:43Z saulius 

The following automatic conversions were performed:

'_symmetry_cell_setting' value 'Triclinic' changed to 'triclinic'
according to /home/saulius/struct/CIF-dictionaries/cif_core.dic
dictionary named 'cif_core.dic' version 2.4.1 from
2010-06-29.

'_exptl_absorpt_correction_type' value 'Multi-Scan'
changed to 'multi-scan' according to
/home/saulius/struct/CIF-dictionaries/cif_core.dic dictionary named
'cif_core.dic' version 2.4.1 from 2010-06-29.

Automatic conversion script
Id: cif_fix_values 1715 2011-07-08 13:25:40Z adriana 
;
_cod_database_code 2224391
_cod_database_fobs_code 2224391

loop_
_symmetry_equiv_pos_as_xyz
'x, y, z'
'-x, -y, -z'

loop_
_atom_site_type_symbol
_atom_site_label
_atom_site_fract_x
_atom_site_fract_y
_atom_site_fract_z
_atom_site_U_iso_or_equiv
_atom_site_adp_type
_atom_site_calc_flag
_atom_site_refinement_flags
_atom_site_occupancy
_atom_site_disorder_assembly
_atom_site_disorder_group
O O2A 0.2156(5) 0.6030(5) 0.0119(3) 0.0541(13) Uani d PD 0.681(9) A 1
C C16A 0.1025(6) 0.5890(7) 0.0772(5) 0.081(2) Uani d PD 0.681(9) A 1
H H16A 0.0614 0.5153 0.0787 0.121 Uiso calc PR 0.681(9) A 1
H H16B 0.0412 0.6563 0.0550 0.121 Uiso calc PR 0.681(9) A 1
H H16C 0.1282 0.5862 0.1420 0.121 Uiso calc PR 0.681(9) A 1
O O2B 0.1539(9) 0.5492(8) 0.0303(7) 0.054(3) Uani d PD 0.319(9) A 2
C C16B 0.1933(16) 0.6617(11) 0.0412(15) 0.091(5) Uani d PD 0.319(9) A 2
H H16D 0.2672 0.6479 0.0827 0.136 Uiso calc PR 0.319(9) A 2
H H16E 0.1211 0.6993 0.0706 0.136 Uiso calc PR 0.319(9) A 2
H H16F 0.2181 0.7137 -0.0222 0.136 Uiso calc PR 0.319(9) A 2
O O1 0.33194(18) 0.44978(17) 0.17638(13) 0.0552(5) Uani d . 1 . .
O O3 0.2267(2) 0.5264(2) -0.15835(14) 0.0758(7) Uani d . 1 . .
H H3 0.1715 0.5729 -0.1418 0.114 Uiso calc R 1 . .
O O4 0.39213(19) 0.34365(19) -0.18117(13) 0.0630(6) Uani d . 1 A .
O O5 0.52258(19) 0.20267(18) -0.02531(14) 0.0594(5) Uani d . 1 . .
H H5 0.5487 0.1629 0.0281 0.089 Uiso calc R 1 . .
O O6 0.57099(19) 0.15879(17) 0.15881(14) 0.0604(6) Uani d . 1 . .
O O7 0.52849(17) 0.21483(16) 0.33769(13) 0.0507(5) Uani d . 1 A .
C C1 0.3942(2) 0.3804(2) 0.25738(19) 0.0439(6) Uani d . 1 A .
C C2 0.3477(3) 0.4194(2) 0.0884(2) 0.0485(7) Uani d . 1 A .
C C3 0.2788(3) 0.4914(3) 0.0111(2) 0.0583(8) Uani d D 1 . .
C C4 0.2931(3) 0.4636(3) -0.0788(2) 0.0553(7) Uani d . 1 A .
C C5 0.3765(3) 0.3673(3) -0.09125(19) 0.0488(7) Uani d . 1 . .
C C6 0.4439(2) 0.2966(2) -0.0127(2) 0.0463(7) Uani d . 1 A .
C C7 0.4305(2) 0.3227(2) 0.07893(19) 0.0423(6) Uani d . 1 . .
C C8 0.4973(2) 0.2472(2) 0.1637(2) 0.0451(6) Uani d . 1 A .
C C9 0.4720(2) 0.2829(2) 0.25352(19) 0.0430(6) Uani d . 1 . .
C C10 0.3644(2) 0.4280(2) 0.34344(19) 0.0413(6) Uani d . 1 . .
C C11 0.3612(3) 0.5518(2) 0.3333(2) 0.0524(7) Uani d . 1 A .
H H11 0.3771 0.6056 0.2718 0.063 Uiso calc R 1 . .
C C12 0.3346(3) 0.5944(3) 0.4150(3) 0.0644(9) Uani d . 1 . .
H H12 0.3342 0.6770 0.4087 0.077 Uiso calc R 1 A .
C C13 0.3085(3) 0.5153(3) 0.5058(3) 0.0695(9) Uani d . 1 A .
H H13 0.2911 0.5447 0.5607 0.083 Uiso calc R 1 . .
C C14 0.3080(3) 0.3933(3) 0.5155(2) 0.0652(9) Uani d . 1 . .
H H14 0.2881 0.3403 0.5767 0.078 Uiso calc R 1 A .
C C15 0.3369(3) 0.3492(3) 0.4351(2) 0.0492(7) Uani d . 1 A .
H H15 0.3380 0.2663 0.4422 0.059 Uiso calc R 1 . .
C C17 0.2965(3) 0.2655(4) -0.1966(3) 0.0887(12) Uani d . 1 . .
H H17A 0.2953 0.1933 -0.1430 0.133 Uiso calc R 1 A .
H H17B 0.3188 0.2446 -0.2571 0.133 Uiso calc R 1 . .
H H17C 0.2108 0.3058 -0.2002 0.133 Uiso calc R 1 . .
C C18 0.6633(3) 0.2394(3) 0.3434(2) 0.0677(9) Uani d . 1 . .
H H18A 0.7160 0.2122 0.2942 0.102 Uiso calc R 1 A .
H H18B 0.6930 0.1976 0.4074 0.102 Uiso calc R 1 . .
H H18C 0.6719 0.3248 0.3326 0.102 Uiso calc R 1 . .
O O11 0.17209(16) 0.07702(15) 0.40008(13) 0.0471(5) Uani d . 1 . .
O O12 0.34604(18) -0.09955(16) 0.38200(13) 0.0538(5) Uani d . 1 . .
O O13 0.4014(2) -0.13712(18) 0.20014(14) 0.0615(6) Uani d . 1 . .
H H1 0.4080 -0.1414 0.1431 0.092 Uiso calc R 1 . .
O O14 0.28707(19) 0.00309(19) 0.03475(14) 0.0652(6) Uani d . 1 . .
O O15 0.1047(2) 0.1880(2) 0.05288(14) 0.0686(6) Uani d . 1 . .
H H2 0.0590 0.2418 0.0681 0.103 Uiso calc R 1 . .
O O17 -0.06171(16) 0.33282(17) 0.35675(14) 0.0568(5) Uani d . 1 . .
O O16 -0.01670(19) 0.30149(18) 0.17101(14) 0.0652(6) Uani d . 1 . .
C C21 0.0844(2) 0.1638(2) 0.4174(2) 0.0449(7) Uani d . 1 . .
C C22 0.2006(2) 0.0650(2) 0.30716(19) 0.0427(6) Uani d . 1 . .
C C23 0.2919(2) -0.0251(2) 0.29875(19) 0.0435(6) Uani d . 1 . .
C C24 0.3162(2) -0.0457(2) 0.2067(2) 0.0478(7) Uani d . 1 . .
C C25 0.2532(3) 0.0272(3) 0.1242(2) 0.0502(7) Uani d . 1 . .
C C26 0.1650(3) 0.1182(3) 0.1336(2) 0.0496(7) Uani d . 1 . .
C C27 0.1367(2) 0.1396(2) 0.22674(19) 0.0435(6) Uani d . 1 . .
C C28 0.0448(2) 0.2327(2) 0.2411(2) 0.0476(7) Uani d . 1 . .
C C29 0.0255(2) 0.2440(2) 0.3408(2) 0.0476(7) Uani d . 1 . .
C C30 0.0705(2) 0.1546(2) 0.5235(2) 0.0470(7) Uani d . 1 . .
C C31 -0.0251(3) 0.2212(3) 0.5644(2) 0.0623(8) Uani d . 1 . .
H H31 -0.0833 0.2744 0.5237 0.075 Uiso calc R 1 . .
C C32 -0.0339(3) 0.2089(3) 0.6642(2) 0.0686(9) Uani d . 1 . .
H H32 -0.0974 0.2546 0.6903 0.082 Uiso calc R 1 . .
C C33 0.0498(3) 0.1302(3) 0.7255(2) 0.0675(9) Uani d . 1 . .
H H33 0.0432 0.1225 0.7928 0.081 Uiso calc R 1 . .
C C34 0.1440(3) 0.0619(3) 0.6870(2) 0.0675(9) Uani d . 1 . .
H H34 0.2010 0.0081 0.7284 0.081 Uiso calc R 1 . .
C C35 0.1534(3) 0.0740(3) 0.5870(2) 0.0590(8) Uani d . 1 . .
H H35 0.2166 0.0273 0.5617 0.071 Uiso calc R 1 . .
C C36 0.4841(3) -0.0855(3) 0.3886(2) 0.0706(9) Uani d . 1 . .
H H36A 0.5339 -0.1244 0.3451 0.106 Uiso calc R 1 . .
H H36B 0.5090 -0.1215 0.4550 0.106 Uiso calc R 1 . .
H H36C 0.5022 -0.0009 0.3703 0.106 Uiso calc R 1 . .
C C37 0.1887(4) -0.0458(4) -0.0052(3) 0.1063(14) Uani d . 1 . .
H H37A 0.1590 -0.1180 0.0416 0.159 Uiso calc R 1 . .
H H37B 0.2233 -0.0650 -0.0641 0.159 Uiso calc R 1 . .
H H37C 0.1158 0.0119 -0.0206 0.159 Uiso calc R 1 . .
C C38 -0.0057(3) 0.4495(3) 0.3365(3) 0.0771(10) Uani d . 1 . .
H H38A 0.0523 0.4502 0.3875 0.116 Uiso calc R 1 . .
H H38B -0.0752 0.5102 0.3341 0.116 Uiso calc R 1 . .
H H38C 0.0433 0.4662 0.2743 0.116 Uiso calc R 1 . .

loop_
_atom_site_aniso_label
_atom_site_aniso_U_11
_atom_site_aniso_U_22
_atom_site_aniso_U_33
_atom_site_aniso_U_12
_atom_site_aniso_U_13
_atom_site_aniso_U_23
O2A 0.065(3) 0.046(3) 0.046(2) 0.014(2) -0.0035(18) -0.0042(19)
C16A 0.073(4) 0.081(5) 0.073(4) 0.025(4) 0.012(3) -0.004(3)
O2B 0.049(6) 0.053(5) 0.056(5) 0.001(4) -0.002(4) -0.011(4)
C16B 0.080(11) 0.056(9) 0.144(14) 0.010(8) -0.032(10) -0.037(10)
O1 0.0649(12) 0.0613(12) 0.0418(11) 0.0228(10) -0.0135(9) -0.0206(9)
O3 0.0831(16) 0.0953(17) 0.0435(12) 0.0396(13) -0.0134(11) -0.0153(11)
O4 0.0627(13) 0.0872(16) 0.0391(12) 0.0051(11) 0.0069(9) -0.0210(11)
O5 0.0621(12) 0.0675(14) 0.0502(12) 0.0222(10) -0.0046(10) -0.0231(11)
O6 0.0674(13) 0.0582(13) 0.0559(12) 0.0258(11) -0.0103(10) -0.0198(10)
O7 0.0533(11) 0.0500(11) 0.0460(11) 0.0072(9) -0.0111(9) -0.0081(9)
C1 0.0457(15) 0.0435(16) 0.0430(16) 0.0035(13) -0.0115(12) -0.0116(13)
C2 0.0491(16) 0.0544(17) 0.0439(17) 0.0087(13) -0.0065(13) -0.0178(14)
C3 0.0642(19) 0.064(2) 0.0463(18) 0.0266(16) -0.0108(14) -0.0185(15)
C4 0.0522(17) 0.064(2) 0.0446(17) 0.0107(15) -0.0066(14) -0.0086(15)
C5 0.0432(15) 0.0645(19) 0.0382(16) 0.0014(14) -0.0005(12) -0.0140(14)
C6 0.0389(14) 0.0518(17) 0.0488(17) 0.0053(13) -0.0018(12) -0.0160(14)
C7 0.0401(14) 0.0438(15) 0.0434(16) 0.0012(12) -0.0061(12) -0.0122(12)
C8 0.0414(15) 0.0434(16) 0.0510(17) 0.0056(13) -0.0070(12) -0.0138(13)
C9 0.0442(15) 0.0423(15) 0.0421(16) 0.0009(12) -0.0117(12) -0.0092(12)
C10 0.0368(14) 0.0470(16) 0.0407(15) 0.0022(12) -0.0034(11) -0.0135(13)
C11 0.0503(16) 0.0504(17) 0.0556(18) -0.0009(13) 0.0001(13) -0.0138(14)
C12 0.0611(19) 0.058(2) 0.085(3) -0.0021(15) 0.0023(17) -0.039(2)
C13 0.072(2) 0.088(3) 0.061(2) 0.0083(18) 0.0002(17) -0.045(2)
C14 0.072(2) 0.079(2) 0.0424(18) 0.0060(17) 0.0007(15) -0.0148(16)
C15 0.0513(16) 0.0505(17) 0.0456(17) 0.0030(13) -0.0058(13) -0.0128(14)
C17 0.084(2) 0.124(3) 0.077(3) 0.006(2) -0.018(2) -0.058(2)
C18 0.0559(19) 0.082(2) 0.066(2) 0.0076(17) -0.0229(16) -0.0194(17)
O11 0.0491(10) 0.0463(11) 0.0465(11) 0.0086(9) -0.0069(8) -0.0144(9)
O12 0.0581(12) 0.0522(11) 0.0445(11) 0.0141(9) -0.0080(9) -0.0037(9)
O13 0.0733(13) 0.0622(13) 0.0485(12) 0.0293(11) -0.0090(10) -0.0188(10)
O14 0.0605(13) 0.0839(15) 0.0515(13) 0.0176(11) -0.0041(10) -0.0227(11)
O15 0.0735(15) 0.0762(15) 0.0498(12) 0.0290(11) -0.0159(11) -0.0095(11)
O17 0.0416(10) 0.0568(13) 0.0751(14) 0.0130(9) -0.0060(9) -0.0251(11)
O16 0.0634(13) 0.0673(14) 0.0600(13) 0.0266(11) -0.0135(10) -0.0120(11)
C21 0.0351(14) 0.0437(16) 0.0577(18) 0.0010(12) -0.0053(13) -0.0165(14)
C22 0.0413(14) 0.0433(15) 0.0439(16) -0.0026(12) -0.0056(12) -0.0112(13)
C23 0.0447(15) 0.0409(15) 0.0426(16) 0.0045(12) -0.0101(12) -0.0066(12)
C24 0.0456(16) 0.0443(16) 0.0504(18) 0.0052(13) -0.0058(13) -0.0079(13)
C25 0.0519(17) 0.0545(18) 0.0427(17) 0.0053(14) -0.0034(13) -0.0121(14)
C26 0.0464(16) 0.0540(17) 0.0452(17) 0.0060(14) -0.0107(13) -0.0075(13)
C27 0.0398(14) 0.0418(15) 0.0468(16) 0.0014(12) -0.0069(12) -0.0078(12)
C28 0.0404(15) 0.0457(16) 0.0547(18) 0.0037(13) -0.0122(13) -0.0088(14)
C29 0.0354(14) 0.0453(16) 0.0653(19) 0.0042(12) -0.0078(13) -0.0200(14)
C30 0.0413(15) 0.0505(17) 0.0528(18) -0.0055(13) -0.0010(13) -0.0194(14)
C31 0.0537(18) 0.070(2) 0.067(2) 0.0045(15) -0.0012(15) -0.0253(17)
C32 0.061(2) 0.086(2) 0.065(2) -0.0013(18) 0.0100(17) -0.0343(19)
C33 0.070(2) 0.084(2) 0.053(2) -0.0173(19) 0.0077(17) -0.0248(18)
C34 0.075(2) 0.077(2) 0.048(2) 0.0015(18) -0.0066(16) -0.0123(17)
C35 0.0560(18) 0.061(2) 0.061(2) 0.0049(15) -0.0029(15) -0.0196(16)
C36 0.067(2) 0.067(2) 0.074(2) 0.0077(17) -0.0307(17) -0.0090(17)
C37 0.077(3) 0.174(4) 0.091(3) 0.020(3) -0.019(2) -0.077(3)
C38 0.070(2) 0.050(2) 0.111(3) 0.0058(17) 0.0011(19) -0.0235(19)

loop_
_atom_type_symbol
_atom_type_description
_atom_type_scat_dispersion_real
_atom_type_scat_dispersion_imag
_atom_type_scat_source
C C 0.0033 0.0016 'International Tables Vol C Tables 4.2.6.8 and 6.1.1.4'
H H 0.0000 0.0000 'International Tables Vol C Tables 4.2.6.8 and 6.1.1.4'
O O 0.0106 0.0060 'International Tables Vol C Tables 4.2.6.8 and 6.1.1.4'

loop_
_geom_angle_atom_site_label_1
_geom_angle_atom_site_label_2
_geom_angle_atom_site_label_3
_geom_angle_site_symmetry_1
_geom_angle_site_symmetry_3
_geom_angle
_geom_angle_publ_flag
C3 O2A C16A . . 112.2(6) ?
C16B O2B C3 . . 102.2(11) ?
O2B C16B H16D . . 109.5 ?
O2B C16B H16E . . 109.5 ?
H16D C16B H16E . . 109.5 ?
O2B C16B H16F . . 109.5 ?
H16D C16B H16F . . 109.5 ?
H16E C16B H16F . . 109.5 ?
C1 O1 C2 . . 119.78(19) ?
C4 O3 H3 . . 109.5 ?
C5 O4 C17 . . 113.5(2) ?
C6 O5 H5 . . 109.5 ?
C9 O7 C18 . . 113.8(2) ?
C9 C1 O1 . . 121.8(2) ?
C9 C1 C10 . . 127.0(2) ?
O1 C1 C10 . . 111.2(2) ?
O1 C2 C3 . . 116.3(2) ?
O1 C2 C7 . . 121.0(2) ?
C3 C2 C7 . . 122.6(2) ?
C2 C3 C4 . . 117.8(2) ?
C2 C3 O2A . . 124.0(3) ?
C4 C3 O2A . . 117.1(3) ?
C2 C3 O2B . . 119.9(4) ?
C4 C3 O2B . . 115.5(4) ?
O3 C4 C3 . . 122.4(2) ?
O3 C4 C5 . . 116.5(2) ?
C3 C4 C5 . . 121.2(3) ?
O4 C5 C6 . . 120.0(2) ?
O4 C5 C4 . . 120.2(2) ?
C6 C5 C4 . . 119.8(2) ?
O5 C6 C5 . . 119.3(2) ?
O5 C6 C7 . . 120.7(2) ?
C5 C6 C7 . . 120.0(2) ?
C2 C7 C6 . . 118.6(2) ?
C2 C7 C8 . . 120.3(2) ?
C6 C7 C8 . . 121.1(2) ?
O6 C8 C9 . . 122.6(2) ?
O6 C8 C7 . . 122.4(2) ?
C9 C8 C7 . . 115.0(2) ?
C1 C9 O7 . . 119.2(2) ?
C1 C9 C8 . . 122.0(2) ?
O7 C9 C8 . . 118.8(2) ?
C15 C10 C11 . . 119.5(2) ?
C15 C10 C1 . . 120.0(2) ?
C11 C10 C1 . . 120.5(2) ?
C12 C11 C10 . . 119.5(3) ?
C12 C11 H11 . . 120.2 ?
C10 C11 H11 . . 120.2 ?
C13 C12 C11 . . 120.5(3) ?
C13 C12 H12 . . 119.8 ?
C11 C12 H12 . . 119.8 ?
C14 C13 C12 . . 120.1(3) ?
C14 C13 H13 . . 120.0 ?
C12 C13 H13 . . 120.0 ?
C13 C14 C15 . . 120.2(3) ?
C13 C14 H14 . . 119.9 ?
C15 C14 H14 . . 119.9 ?
C14 C15 C10 . . 120.2(3) ?
C14 C15 H15 . . 119.9 ?
C10 C15 H15 . . 119.9 ?
O4 C17 H17A . . 109.5 ?
O4 C17 H17B . . 109.5 ?
H17A C17 H17B . . 109.5 ?
O4 C17 H17C . . 109.5 ?
H17A C17 H17C . . 109.5 ?
H17B C17 H17C . . 109.5 ?
O7 C18 H18A . . 109.5 ?
O7 C18 H18B . . 109.5 ?
H18A C18 H18B . . 109.5 ?
O7 C18 H18C . . 109.5 ?
H18A C18 H18C . . 109.5 ?
H18B C18 H18C . . 109.5 ?
C21 O11 C22 . . 121.8(2) ?
C23 O12 C36 . . 114.4(2) ?
C24 O13 H1 . . 109.5 ?
C25 O14 C37 . . 115.6(2) ?
C26 O15 H2 . . 109.5 ?
C29 O17 C38 . . 113.8(2) ?
O11 C21 C29 . . 119.9(2) ?
O11 C21 C30 . . 110.4(2) ?
C29 C21 C30 . . 129.7(2) ?
O11 C22 C23 . . 116.5(2) ?
O11 C22 C27 . . 120.7(2) ?
C23 C22 C27 . . 122.8(2) ?
C22 C23 O12 . . 119.7(2) ?
C22 C23 C24 . . 118.1(2) ?
O12 C23 C24 . . 121.9(2) ?
O13 C24 C23 . . 117.6(2) ?
O13 C24 C25 . . 121.8(2) ?
C23 C24 C25 . . 120.6(2) ?
C26 C25 O14 . . 122.8(2) ?
C26 C25 C24 . . 120.5(2) ?
O14 C25 C24 . . 116.7(2) ?
O15 C26 C25 . . 119.7(2) ?
O15 C26 C27 . . 120.2(2) ?
C25 C26 C27 . . 120.0(2) ?
C22 C27 C26 . . 117.9(2) ?
C22 C27 C28 . . 119.6(2) ?
C26 C27 C28 . . 122.5(2) ?
O16 C28 C27 . . 122.0(3) ?
O16 C28 C29 . . 121.6(2) ?
C27 C28 C29 . . 116.4(2) ?
C21 C29 O17 . . 120.7(3) ?
C21 C29 C28 . . 121.4(2) ?
O17 C29 C28 . . 117.8(2) ?
C35 C30 C31 . . 117.8(3) ?
C35 C30 C21 . . 119.1(2) ?
C31 C30 C21 . . 123.1(3) ?
C32 C31 C30 . . 120.7(3) ?
C32 C31 H31 . . 119.7 ?
C30 C31 H31 . . 119.7 ?
C33 C32 C31 . . 120.7(3) ?
C33 C32 H32 . . 119.7 ?
C31 C32 H32 . . 119.7 ?
C32 C33 C34 . . 119.7(3) ?
C32 C33 H33 . . 120.1 ?
C34 C33 H33 . . 120.1 ?
C35 C34 C33 . . 119.8(3) ?
C35 C34 H34 . . 120.1 ?
C33 C34 H34 . . 120.1 ?
C34 C35 C30 . . 121.2(3) ?
C34 C35 H35 . . 119.4 ?
C30 C35 H35 . . 119.4 ?
O12 C36 H36A . . 109.5 ?
O12 C36 H36B . . 109.5 ?
H36A C36 H36B . . 109.5 ?
O12 C36 H36C . . 109.5 ?
H36A C36 H36C . . 109.5 ?
H36B C36 H36C . . 109.5 ?
O14 C37 H37A . . 109.5 ?
O14 C37 H37B . . 109.5 ?
H37A C37 H37B . . 109.5 ?
O14 C37 H37C . . 109.5 ?
H37A C37 H37C . . 109.5 ?
H37B C37 H37C . . 109.5 ?
O17 C38 H38A . . 109.5 ?
O17 C38 H38B . . 109.5 ?
H38A C38 H38B . . 109.5 ?
O17 C38 H38C . . 109.5 ?
H38A C38 H38C . . 109.5 ?
H38B C38 H38C . . 109.5 ?

loop_
_geom_bond_atom_site_label_1
_geom_bond_atom_site_label_2
_geom_bond_site_symmetry_2
_geom_bond_distance
_geom_bond_publ_flag
O2A C3 . 1.404(5) ?
O2A C16A . 1.416(7) ?
C16A H16A . 0.9599 ?
C16A H16B . 0.9599 ?
C16A H16C . 0.9599 ?
O2B C16B . 1.425(13) ?
O2B C3 . 1.444(8) ?
C16B H16D . 0.9599 ?
C16B H16E . 0.9599 ?
C16B H16F . 0.9599 ?
O1 C1 . 1.372(3) ?
O1 C2 . 1.378(3) ?
O3 C4 . 1.356(3) ?
O3 H3 . 0.8200 ?
O4 C5 . 1.368(3) ?
O4 C17 . 1.423(4) ?
O5 C6 . 1.352(3) ?
O5 H5 . 0.8200 ?
O6 C8 . 1.243(3) ?
O7 C9 . 1.373(3) ?
O7 C18 . 1.423(3) ?
C1 C9 . 1.346(3) ?
C1 C10 . 1.473(3) ?
C2 C3 . 1.381(4) ?
C2 C7 . 1.387(3) ?
C3 C4 . 1.390(4) ?
C4 C5 . 1.398(4) ?
C5 C6 . 1.379(4) ?
C6 C7 . 1.404(3) ?
C7 C8 . 1.456(4) ?
C8 C9 . 1.441(3) ?
C10 C15 . 1.386(4) ?
C10 C11 . 1.390(4) ?
C11 C12 . 1.378(4) ?
C11 H11 . 0.9300 ?
C12 C13 . 1.376(4) ?
C12 H12 . 0.9300 ?
C13 C14 . 1.372(4) ?
C13 H13 . 0.9300 ?
C14 C15 . 1.375(4) ?
C14 H14 . 0.9300 ?
C15 H15 . 0.9300 ?
C17 H17A . 0.9599 ?
C17 H17B . 0.9599 ?
C17 H17C . 0.9599 ?
C18 H18A . 0.9599 ?
C18 H18B . 0.9599 ?
C18 H18C . 0.9599 ?
O11 C21 . 1.362(3) ?
O11 C22 . 1.369(3) ?
O12 C23 . 1.378(3) ?
O12 C36 . 1.431(3) ?
O13 C24 . 1.343(3) ?
O13 H1 . 0.8200 ?
O14 C25 . 1.386(3) ?
O14 C37 . 1.391(4) ?
O15 C26 . 1.361(3) ?
O15 H2 . 0.8200 ?
O17 C29 . 1.370(3) ?
O17 C38 . 1.435(3) ?
O16 C28 . 1.262(3) ?
C21 C29 . 1.363(4) ?
C21 C30 . 1.473(4) ?
C22 C23 . 1.376(3) ?
C22 C27 . 1.395(4) ?
C23 C24 . 1.389(3) ?
C24 C25 . 1.404(4) ?
C25 C26 . 1.367(4) ?
C26 C27 . 1.414(4) ?
C27 C28 . 1.429(4) ?
C28 C29 . 1.450(4) ?
C30 C35 . 1.388(4) ?
C30 C31 . 1.396(4) ?
C31 C32 . 1.378(4) ?
C31 H31 . 0.9300 ?
C32 C33 . 1.367(5) ?
C32 H32 . 0.9300 ?
C33 C34 . 1.382(4) ?
C33 H33 . 0.9300 ?
C34 C35 . 1.380(4) ?
C34 H34 . 0.9300 ?
C35 H35 . 0.9300 ?
C36 H36A . 0.9599 ?
C36 H36B . 0.9599 ?
C36 H36C . 0.9599 ?
C37 H37A . 0.9599 ?
C37 H37B . 0.9599 ?
C37 H37C . 0.9599 ?
C38 H38A . 0.9599 ?
C38 H38B . 0.9599 ?
C38 H38C . 0.9599 ?

loop_
_geom_hbond_atom_site_label_D
_geom_hbond_atom_site_label_H
_geom_hbond_atom_site_label_A
_geom_hbond_site_symmetry_A
_geom_hbond_distance_DH
_geom_hbond_distance_HA
_geom_hbond_distance_DA
_geom_hbond_angle_DHA
O3 H3 O16 2_565 0.82 2.06 2.806(3) 151.9
O3 H3 O2A . 0.82 2.36 2.772(5) 111.6
O3 H3 O2B . 0.82 2.37 2.799(9) 113.5
O5 H5 O6 . 0.82 1.86 2.586(3) 146.3
O13 H1 O5 2_655 0.82 2.05 2.825(3) 157.7
O13 H1 O14 . 0.82 2.29 2.736(3) 115.0
O15 H2 O16 . 0.82 1.88 2.600(3) 146.5

loop_
_geom_torsion_atom_site_label_1
_geom_torsion_atom_site_label_2
_geom_torsion_atom_site_label_3
_geom_torsion_atom_site_label_4
_geom_torsion_site_symmetry_1
_geom_torsion_site_symmetry_2
_geom_torsion_site_symmetry_3
_geom_torsion_site_symmetry_4
_geom_torsion
_geom_torsion_publ_flag
C2 O1 C1 C9 . . . . 0.5(4) ?
C2 O1 C1 C10 . . . . -179.9(2) ?
C1 O1 C2 C3 . . . . 178.1(3) ?
C1 O1 C2 C7 . . . . -2.9(4) ?
O1 C2 C3 C4 . . . . 179.7(3) ?
C7 C2 C3 C4 . . . . 0.8(5) ?
O1 C2 C3 O2A . . . . 12.1(5) ?
C7 C2 C3 O2A . . . . -166.8(4) ?
O1 C2 C3 O2B . . . . -30.4(6) ?
C7 C2 C3 O2B . . . . 150.6(5) ?
C16A O2A C3 C2 . . . . -70.4(7) ?
C16A O2A C3 C4 . . . . 121.9(5) ?
C16A O2A C3 O2B . . . . 25.1(6) ?
C16B O2B C3 C2 . . . . 90.0(11) ?
C16B O2B C3 C4 . . . . -119.5(9) ?
C16B O2B C3 O2A . . . . -17.8(8) ?
C2 C3 C4 O3 . . . . 178.0(3) ?
O2A C3 C4 O3 . . . . -13.5(5) ?
O2B C3 C4 O3 . . . . 26.8(6) ?
C2 C3 C4 C5 . . . . -1.3(5) ?
O2A C3 C4 C5 . . . . 167.2(3) ?
O2B C3 C4 C5 . . . . -152.5(5) ?
C17 O4 C5 C6 . . . . 92.7(3) ?
C17 O4 C5 C4 . . . . -87.7(3) ?
O3 C4 C5 O4 . . . . 2.6(4) ?
C3 C4 C5 O4 . . . . -178.1(3) ?
O3 C4 C5 C6 . . . . -177.8(3) ?
C3 C4 C5 C6 . . . . 1.6(4) ?
O4 C5 C6 O5 . . . . -1.4(4) ?
C4 C5 C6 O5 . . . . 178.9(2) ?
O4 C5 C6 C7 . . . . 178.4(2) ?
C4 C5 C6 C7 . . . . -1.2(4) ?
O1 C2 C7 C6 . . . . -179.4(2) ?
C3 C2 C7 C6 . . . . -0.5(4) ?
O1 C2 C7 C8 . . . . 3.2(4) ?
C3 C2 C7 C8 . . . . -177.9(3) ?
O5 C6 C7 C2 . . . . -179.5(2) ?
C5 C6 C7 C2 . . . . 0.7(4) ?
O5 C6 C7 C8 . . . . -2.1(4) ?
C5 C6 C7 C8 . . . . 178.1(2) ?
C2 C7 C8 O6 . . . . 179.1(2) ?
C6 C7 C8 O6 . . . . 1.7(4) ?
C2 C7 C8 C9 . . . . -1.1(4) ?
C6 C7 C8 C9 . . . . -178.5(2) ?
O1 C1 C9 O7 . . . . -178.1(2) ?
C10 C1 C9 O7 . . . . 2.4(4) ?
O1 C1 C9 C8 . . . . 1.6(4) ?
C10 C1 C9 C8 . . . . -177.9(2) ?
C18 O7 C9 C1 . . . . -100.6(3) ?
C18 O7 C9 C8 . . . . 79.7(3) ?
O6 C8 C9 C1 . . . . 178.5(3) ?
C7 C8 C9 C1 . . . . -1.2(4) ?
O6 C8 C9 O7 . . . . -1.8(4) ?
C7 C8 C9 O7 . . . . 178.4(2) ?
C9 C1 C10 C15 . . . . -42.8(4) ?
O1 C1 C10 C15 . . . . 137.6(2) ?
C9 C1 C10 C11 . . . . 138.3(3) ?
O1 C1 C10 C11 . . . . -41.3(3) ?
C15 C10 C11 C12 . . . . 1.8(4) ?
C1 C10 C11 C12 . . . . -179.3(2) ?
C10 C11 C12 C13 . . . . -1.3(4) ?
C11 C12 C13 C14 . . . . -0.4(5) ?
C12 C13 C14 C15 . . . . 1.6(5) ?
C13 C14 C15 C10 . . . . -1.1(4) ?
C11 C10 C15 C14 . . . . -0.6(4) ?
C1 C10 C15 C14 . . . . -179.5(2) ?
C22 O11 C21 C29 . . . . -2.0(4) ?
C22 O11 C21 C30 . . . . 178.8(2) ?
C21 O11 C22 C23 . . . . 179.2(2) ?
C21 O11 C22 C27 . . . . -2.2(3) ?
O11 C22 C23 O12 . . . . 2.0(4) ?
C27 C22 C23 O12 . . . . -176.6(2) ?
O11 C22 C23 C24 . . . . 175.4(2) ?
C27 C22 C23 C24 . . . . -3.1(4) ?
C36 O12 C23 C22 . . . . -113.0(3) ?
C36 O12 C23 C24 . . . . 73.8(3) ?
C22 C23 C24 O13 . . . . -177.3(2) ?
O12 C23 C24 O13 . . . . -4.0(4) ?
C22 C23 C24 C25 . . . . 2.7(4) ?
O12 C23 C24 C25 . . . . 176.0(2) ?
C37 O14 C25 C26 . . . . -70.2(4) ?
C37 O14 C25 C24 . . . . 111.0(3) ?
O13 C24 C25 C26 . . . . 178.8(3) ?
C23 C24 C25 C26 . . . . -1.2(4) ?
O13 C24 C25 O14 . . . . -2.4(4) ?
C23 C24 C25 O14 . . . . 177.6(2) ?
O14 C25 C26 O15 . . . . 1.3(4) ?
C24 C25 C26 O15 . . . . -180.0(3) ?
O14 C25 C26 C27 . . . . -178.7(2) ?
C24 C25 C26 C27 . . . . 0.0(4) ?
O11 C22 C27 C26 . . . . -176.5(2) ?
C23 C22 C27 C26 . . . . 2.0(4) ?
O11 C22 C27 C28 . . . . 2.6(4) ?
C23 C22 C27 C28 . . . . -178.9(2) ?
O15 C26 C27 C22 . . . . 179.6(2) ?
C25 C26 C27 C22 . . . . -0.3(4) ?
O15 C26 C27 C28 . . . . 0.5(4) ?
C25 C26 C27 C28 . . . . -179.5(2) ?
C22 C27 C28 O16 . . . . -179.1(2) ?
C26 C27 C28 O16 . . . . 0.0(4) ?
C22 C27 C28 C29 . . . . 0.8(4) ?
C26 C27 C28 C29 . . . . 179.9(2) ?
O11 C21 C29 O17 . . . . -179.2(2) ?
C30 C21 C29 O17 . . . . -0.1(4) ?
O11 C21 C29 C28 . . . . 5.6(4) ?
C30 C21 C29 C28 . . . . -175.3(2) ?
C38 O17 C29 C21 . . . . 101.0(3) ?
C38 O17 C29 C28 . . . . -83.6(3) ?
O16 C28 C29 C21 . . . . 175.0(3) ?
C27 C28 C29 C21 . . . . -4.9(4) ?
O16 C28 C29 O17 . . . . -0.3(4) ?
C27 C28 C29 O17 . . . . 179.8(2) ?
O11 C21 C30 C35 . . . . 7.0(3) ?
C29 C21 C30 C35 . . . . -172.1(3) ?
O11 C21 C30 C31 . . . . -171.4(2) ?
C29 C21 C30 C31 . . . . 9.5(4) ?
C35 C30 C31 C32 . . . . 1.5(4) ?
C21 C30 C31 C32 . . . . 179.9(3) ?
C30 C31 C32 C33 . . . . -0.8(5) ?
C31 C32 C33 C34 . . . . -0.1(5) ?
C32 C33 C34 C35 . . . . 0.2(5) ?
C33 C34 C35 C30 . . . . 0.6(5) ?
C31 C30 C35 C34 . . . . -1.4(4) ?
C21 C30 C35 C34 . . . . -179.9(3) ?
